data_4511246
loop_
_publ_author_name
'P\'erez-Torralba, Marta'
'Garc\'ia, M. \'Angeles'
'L\'opez, Concepci\'on'
'Torralba, M. Carmen'
'Torres, M. Rosario'
'Claramunt, Rosa M.'
'Elguero, Jos\'e'

_publ_section_title
;
 Structural Investigation of Weak Intermolecular Interactions (Hydrogen
 and Halogen Bonds) in Fluorine-Substituted Benzimidazoles
;
_journal_issue 7
_journal_name_full 'Crystal Growth &amp; Design'
_journal_page_first 3499
_journal_paper_doi 10.1021/cg500442k
_journal_volume 14
_journal_year 2014
_chemical_formula_sum 'C8 H F7 N2'
_chemical_formula_weight 258.11
_chemical_name_systematic
; 
 ? 
;
_space_group_IT_number 14
_symmetry_cell_setting monoclinic
_symmetry_space_group_name_Hall '-P 2yn'
_symmetry_space_group_name_H-M 'P 1 21/n 1'
_atom_sites_solution_hydrogens geom
_atom_sites_solution_primary direct
_atom_sites_solution_secondary difmap
_audit_creation_method SHELXL-97
_cell_angle_alpha 90.00
_cell_angle_beta 112.516(12)
_cell_angle_gamma 90.00
_cell_formula_units_Z 4
_cell_length_a 7.898(5)
_cell_length_b 13.628(8)
_cell_length_c 9.602(6)
_cell_measurement_reflns_used 633
_cell_measurement_temperature 293(2)
_cell_measurement_theta_max 18.66
_cell_measurement_theta_min 2.74
_cell_volume 954.7(10)
_computing_cell_refinement 'Bruker SMART'
_computing_data_collection 'Bruker SMART'
_computing_data_reduction 'Bruker SAINT'
_computing_molecular_graphics 'Bruker SHELXTL'
_computing_publication_material 'Bruker SHELXTL'
_computing_structure_refinement 'SHELXL-97 (Sheldrick, 1997)'
_computing_structure_solution 'SHELXS-97 (Sheldrick, 1990)'
_diffrn_ambient_temperature 293(2)
_diffrn_measured_fraction_theta_full 0.997
_diffrn_measured_fraction_theta_max 0.997
_diffrn_measurement_device_type 'CCD area detector'
_diffrn_measurement_method 'phi and omega scans'
_diffrn_radiation_monochromator graphite
_diffrn_radiation_source 'fine-focus sealed tube'
_diffrn_radiation_type MoK\a
_diffrn_radiation_wavelength 0.71073
_diffrn_reflns_av_R_equivalents 0.1503
_diffrn_reflns_av_sigmaI/netI 0.1486
_diffrn_reflns_limit_h_max 7
_diffrn_reflns_limit_h_min -9
_diffrn_reflns_limit_k_max 16
_diffrn_reflns_limit_k_min -16
_diffrn_reflns_limit_l_max 11
_diffrn_reflns_limit_l_min -10
_diffrn_reflns_number 7091
_diffrn_reflns_theta_full 25.00
_diffrn_reflns_theta_max 25.00
_diffrn_reflns_theta_min 2.74
_exptl_absorpt_coefficient_mu 0.206
_exptl_absorpt_correction_type none
_exptl_crystal_colour colorless
_exptl_crystal_density_diffrn 1.796
_exptl_crystal_density_method 'not measured'
_exptl_crystal_description prismatic
_exptl_crystal_F_000 504
_exptl_crystal_size_max 0.20
_exptl_crystal_size_mid 0.11
_exptl_crystal_size_min 0.06
_refine_diff_density_max 0.553
_refine_diff_density_min -0.338
_refine_diff_density_rms 0.061
_refine_ls_extinction_method none
_refine_ls_goodness_of_fit_ref 0.997
_refine_ls_hydrogen_treatment constr
_refine_ls_matrix_type full
_refine_ls_number_parameters 154
_refine_ls_number_reflns 1678
_refine_ls_number_restraints 0
_refine_ls_restrained_S_all 0.997
_refine_ls_R_factor_all 0.1881
_refine_ls_R_factor_gt 0.0660
_refine_ls_shift/su_max 0.003
_refine_ls_shift/su_mean 0.000
_refine_ls_structure_factor_coef Fsqd
_refine_ls_weighting_details 'calc w=1/[\s^2^(Fo^2^)+(0.0530P)^2^+0.0000P] where P=(Fo^2^+2Fc^2^)/3'
_refine_ls_weighting_scheme calc
_refine_ls_wR_factor_gt 0.1375
_refine_ls_wR_factor_ref 0.1744
_reflns_number_gt 595
_reflns_number_total 1678
_reflns_threshold_expression >2sigma(I)
_cod_data_source_file cg500442k_si_001.cif
_cod_data_source_block C8HF7N2_(2)
_cod_depositor_comments
;
The following automatic conversions were performed:

'_symmetry_cell_setting' value 'Monoclinic' changed to 'monoclinic'
according to
/usr/data/users/saulius/crontab/automatic-downloads/rss-feeds/ACS/lib/dictionaries/cif_core.dic
dictionary named 'cif_core.dic' version 2.4.2 from 2011-04-26.

Automatic conversion script
Id: cif_fix_values 2281 2013-09-26 08:29:07Z andrius 

 Adding full bibliography for 4511245--4511251.cif.
;
_cod_original_sg_symbol_H-M P2(1)/n
_cod_database_code 4511246

loop_
_symmetry_equiv_pos_as_xyz
'x, y, z'
'-x+1/2, y+1/2, -z+1/2'
'-x, -y, -z'
'x-1/2, -y-1/2, z-1/2'

loop_
_atom_site_label
_atom_site_type_symbol
_atom_site_fract_x
_atom_site_fract_y
_atom_site_fract_z
_atom_site_U_iso_or_equiv
_atom_site_adp_type
_atom_site_occupancy
_atom_site_symmetry_multiplicity
_atom_site_calc_flag
_atom_site_refinement_flags
N3 N 0.0811(7) 0.2963(4) 1.1125(5) 0.0535(13) Uani 1 1 d .
N1 N -0.1310(6) 0.2748(3) 0.8797(5) 0.0555(14) Uani 1 1 d .
H1 H -0.2376 0.2565 0.7831 0.067 Uiso 1 1 d R
C3A C 0.1086(8) 0.3636(4) 1.0152(6) 0.0473(15) Uani 1 1 d .
C4 C 0.2352(9) 0.4385(5) 1.0456(6) 0.0585(17) Uani 1 1 d .
C5 C 0.2300(9) 0.4980(5) 0.9299(8) 0.0652(18) Uani 1 1 d .
C6 C 0.1027(10) 0.4850(5) 0.7862(7) 0.0616(18) Uani 1 1 d .
C7 C -0.0237(9) 0.4127(5) 0.7534(6) 0.0588(18) Uani 1 1 d .
C7A C -0.0216(8) 0.3518(4) 0.8702(6) 0.0474(15) Uani 1 1 d .
C2 C -0.0615(9) 0.2469(4) 1.0251(7) 0.0561(17) Uani 1 1 d .
C8 C -0.1436(14) 0.1684(7) 1.0827(10) 0.100(3) Uani 1 1 d .
F4 F 0.3608(5) 0.4527(3) 1.1853(4) 0.0819(13) Uani 1 1 d .
F5 F 0.3485(5) 0.5732(3) 0.9542(4) 0.0891(13) Uani 1 1 d .
F6 F 0.1047(6) 0.5444(3) 0.6755(4) 0.0968(14) Uani 1 1 d .
F7 F -0.1511(5) 0.3981(3) 0.6135(3) 0.0861(14) Uani 1 1 d .
F8C F -0.3164(9) 0.1794(5) 1.0469(8) 0.194(4) Uani 1 1 d .
F8B F -0.1454(14) 0.0848(4) 1.0181(9) 0.221(4) Uani 1 1 d .
F8A F -0.0723(8) 0.1498(5) 1.2184(6) 0.185(3) Uani 1 1 d .

loop_
_atom_site_aniso_label
_atom_site_aniso_U_11
_atom_site_aniso_U_22
_atom_site_aniso_U_33
_atom_site_aniso_U_23
_atom_site_aniso_U_13
_atom_site_aniso_U_12
N3 0.044(3) 0.066(3) 0.035(3) 0.008(3) -0.002(2) -0.005(3)
N1 0.047(3) 0.075(4) 0.031(3) 0.006(3) -0.001(2) -0.002(3)
C3A 0.049(4) 0.049(4) 0.040(4) 0.000(3) 0.012(3) 0.001(3)
C4 0.051(4) 0.070(5) 0.041(4) -0.007(4) 0.003(3) -0.004(4)
C5 0.053(4) 0.058(4) 0.079(5) -0.004(4) 0.019(4) -0.005(4)
C6 0.071(5) 0.065(5) 0.052(4) 0.013(4) 0.028(4) 0.004(4)
C7 0.052(4) 0.074(5) 0.037(4) 0.000(4) 0.002(3) 0.016(4)
C7A 0.039(4) 0.061(4) 0.035(4) 0.002(3) 0.006(3) 0.002(3)
C2 0.050(4) 0.061(4) 0.046(4) 0.005(3) 0.005(3) 0.000(3)
C8 0.089(7) 0.091(7) 0.085(6) 0.011(5) -0.006(5) -0.044(6)
F4 0.065(3) 0.094(3) 0.063(2) -0.015(2) -0.002(2) -0.025(2)
F5 0.080(3) 0.074(3) 0.111(3) 0.002(2) 0.035(2) -0.012(2)
F6 0.107(4) 0.103(3) 0.087(3) 0.036(2) 0.044(3) 0.003(2)
F7 0.086(3) 0.114(3) 0.038(2) 0.0136(19) 0.001(2) 0.007(2)
F8C 0.086(4) 0.208(7) 0.274(8) 0.140(6) 0.052(5) -0.017(4)
F8B 0.372(12) 0.100(4) 0.256(8) -0.037(5) 0.192(8) -0.099(6)
F8A 0.184(6) 0.218(6) 0.096(4) 0.069(4) -0.009(4) -0.108(5)

loop_
_atom_type_symbol
_atom_type_description
_atom_type_scat_dispersion_real
_atom_type_scat_dispersion_imag
_atom_type_scat_source
C C 0.0033 0.0016 'International Tables Vol C Tables 4.2.6.8 and 6.1.1.4'
H H 0.0000 0.0000 'International Tables Vol C Tables 4.2.6.8 and 6.1.1.4'
N N 0.0061 0.0033 'International Tables Vol C Tables 4.2.6.8 and 6.1.1.4'
F F 0.0171 0.0103 'International Tables Vol C Tables 4.2.6.8 and 6.1.1.4'

loop_
_geom_angle_atom_site_label_1
_geom_angle_atom_site_label_2
_geom_angle_atom_site_label_3
_geom_angle
C2 N3 C3A 103.2(4)
C2 N1 C7A 105.4(5)
C4 C3A C7A 119.8(6)
C4 C3A N3 129.5(5)
C7A C3A N3 110.6(5)
C5 C4 C3A 118.3(5)
C5 C4 F4 120.5(6)
C3A C4 F4 121.2(6)
C4 C5 C6 121.6(6)
C4 C5 F5 120.6(6)
C6 C5 F5 117.8(7)
C7 C6 C5 121.4(6)
C7 C6 F6 119.2(6)
C5 C6 F6 119.5(7)
C6 C7 F7 122.9(6)
C6 C7 C7A 117.9(5)
F7 C7 C7A 119.2(6)
N1 C7A C7 133.7(5)
N1 C7A C3A 105.3(5)
C7 C7A C3A 121.0(6)
N3 C2 N1 115.5(5)
N3 C2 C8 122.2(6)
N1 C2 C8 122.3(6)
F8A C8 F8B 104.1(9)
F8A C8 F8C 108.4(10)
F8B C8 F8C 99.2(7)
F8A C8 C2 117.4(7)
F8B C8 C2 112.7(9)
F8C C8 C2 113.1(8)

loop_
_geom_bond_atom_site_label_1
_geom_bond_atom_site_label_2
_geom_bond_distance
N3 C2 1.304(6)
N3 C3A 1.385(7)
N1 C2 1.345(6)
N1 C7A 1.384(7)
C3A C4 1.379(8)
C3A C7A 1.388(7)
C4 C5 1.364(8)
C4 F4 1.342(6)
C5 C6 1.372(8)
C5 F5 1.346(7)
C6 C7 1.351(8)
C6 F6 1.340(6)
C7 F7 1.350(6)
C7 C7A 1.390(7)
C2 C8 1.465(9)
C8 F8A 1.232(8)
C8 F8B 1.294(10)
C8 F8C 1.281(10)

loop_
_geom_hbond_atom_site_label_D
_geom_hbond_atom_site_label_H
_geom_hbond_atom_site_label_A
_geom_hbond_distance_DH
_geom_hbond_distance_HA
_geom_hbond_distance_DA
_geom_hbond_angle_DHA
_geom_hbond_site_symmetry_A
N1 H1 N3 1.02 1.86 2.868(6) 171.3 4_565

loop_
_geom_torsion_atom_site_label_1
_geom_torsion_atom_site_label_2
_geom_torsion_atom_site_label_3
_geom_torsion_atom_site_label_4
_geom_torsion
C2 N3 C3A C4 176.6(6)
C2 N3 C3A C7A 0.1(6)
C7A C3A C4 C5 -1.2(9)
N3 C3A C4 C5 -177.5(6)
C7A C3A C4 F4 178.9(5)
N3 C3A C4 F4 2.6(10)
C3A C4 C5 C6 0.2(10)
F4 C4 C5 C6 -179.9(6)
C3A C4 C5 F5 178.8(5)
F4 C4 C5 F5 -1.3(9)
C4 C5 C6 C7 0.2(10)
F5 C5 C6 C7 -178.4(6)
C4 C5 C6 F6 -178.9(6)
F5 C5 C6 F6 2.4(9)
C5 C6 C7 F7 179.8(6)
F6 C6 C7 F7 -1.1(9)
C5 C6 C7 C7A 0.4(9)
F6 C6 C7 C7A 179.5(5)
C2 N1 C7A C7 -178.5(6)
C2 N1 C7A C3A 0.3(6)
C6 C7 C7A N1 177.2(6)
F7 C7 C7A N1 -2.2(10)
C6 C7 C7A C3A -1.4(9)
F7 C7 C7A C3A 179.2(5)
C4 C3A C7A N1 -177.1(5)
N3 C3A C7A N1 -0.2(6)
C4 C3A C7A C7 1.8(9)
N3 C3A C7A C7 178.7(5)
C3A N3 C2 N1 0.1(7)
C3A N3 C2 C8 -178.1(7)
C7A N1 C2 N3 -0.3(7)
C7A N1 C2 C8 178.0(7)
N3 C2 C8 F8A -0.3(15)
N1 C2 C8 F8A -178.4(8)
N3 C2 C8 F8B -121.2(9)
N1 C2 C8 F8B 60.7(12)
N3 C2 C8 F8C 127.3(8)
N1 C2 C8 F8C -50.9(12)
